data_4309258
loop_
_publ_author_name
'Haiyang He'
'Malgorzata Lipowska'
'Xiaolong Xu'
'Andrew T. Taylor'
'Maria Carlone'
'Luigi G. Marzilli'

_publ_contact_author_address
;
Emory University
Department of Chemistry
X-ray Crystallography Laboratory
Atlanta GA 30322-2210
USA
;
_publ_contact_author_email khardca@emory.edu
_publ_contact_author_fax 404-727-6586
_publ_contact_author_name 'Kenneth I. Hardcastle'
_publ_contact_author_phone 404-727-6140
_publ_section_title
;
Re(CO)3 Complexes Synthesized via an Improved Preparation of
Aqueous fac-[Re(CO)3(H2O)3]+ as an Aid in Assessing 99mTc Imaging Agents.
Structural Characterization and Solution Behavior of Complexes with
Thioether-Bearing Amino Acids as Tridentate Ligands
;
_journal_name_full 'Inorganic Chemistry'
_journal_page_first 5437
_journal_page_last 5446
_journal_paper_doi 10.1021/ic0501869
_journal_volume 44
_journal_year 2005
_chemical_formula_moiety '[C8 H8 N O7 Re S]2, [H2 O]'
_chemical_formula_sum 'C16 H18 N2 O15 Re2 S2'
_chemical_formula_weight 914.84
_chemical_name_systematic
; 
 ? 
;
_space_group_IT_number 4
_symmetry_cell_setting monoclinic
_symmetry_space_group_name_Hall 'P 2yb'
_symmetry_space_group_name_H-M 'P 1 21 1'
_atom_sites_solution_hydrogens geom
_atom_sites_solution_primary direct
_atom_sites_solution_secondary difmap
_audit_creation_method SHELXL-97
_cell_angle_alpha 90.00
_cell_angle_beta 100.619(1)
_cell_angle_gamma 90.00
_cell_formula_units_Z 2
_cell_length_a 7.3324(1)
_cell_length_b 21.4514(3)
_cell_length_c 7.4827(1)
_cell_measurement_reflns_used 6041
_cell_measurement_temperature 173(2)
_cell_measurement_theta_max 66.26
_cell_measurement_theta_min 7.30
_cell_volume 1156.80(3)
_computing_cell_refinement 'Bruker SMART'
_computing_data_collection 'Bruker SMART'
_computing_data_reduction 'Bruker SAINT'
_computing_molecular_graphics 'Bruker SHELXTL'
_computing_publication_material 'Bruker SHELXTL'
_computing_structure_refinement 'SHELXL-97 (Sheldrick, 1997)'
_computing_structure_solution 'SHELXS-97 (Sheldrick, 1990)'
_diffrn_ambient_temperature 173(2)
_diffrn_measured_fraction_theta_full 0.875
_diffrn_measured_fraction_theta_max 0.875
_diffrn_measurement_device_type 'CCD area detector'
_diffrn_measurement_method 'phi and omega scans'
_diffrn_radiation_monochromator graphite
_diffrn_radiation_source 'fine-focus sealed tube'
_diffrn_radiation_type CuK\a
_diffrn_radiation_wavelength 1.54178
_diffrn_reflns_av_R_equivalents 0.0258
_diffrn_reflns_av_sigmaI/netI 0.0379
_diffrn_reflns_limit_h_max 7
_diffrn_reflns_limit_h_min -8
_diffrn_reflns_limit_k_max 25
_diffrn_reflns_limit_k_min -21
_diffrn_reflns_limit_l_max 7
_diffrn_reflns_limit_l_min -8
_diffrn_reflns_number 5581
_diffrn_reflns_theta_full 66.25
_diffrn_reflns_theta_max 66.25
_diffrn_reflns_theta_min 7.30
_exptl_absorpt_coefficient_mu 22.596
_exptl_absorpt_correction_T_max 0.3213
_exptl_absorpt_correction_T_min 0.0671
_exptl_absorpt_correction_type multi-scan
_exptl_absorpt_process_details 'SADABS V2.10, Sheldrick 2003'
_exptl_crystal_colour colorless
_exptl_crystal_density_diffrn 2.626
_exptl_crystal_density_method 'not measured'
_exptl_crystal_description plate
_exptl_crystal_F_000 860
_exptl_crystal_size_max 0.26
_exptl_crystal_size_mid 0.11
_exptl_crystal_size_min 0.07
_refine_diff_density_max 3.419
_refine_diff_density_min -5.578
_refine_diff_density_rms 0.393
_refine_ls_abs_structure_details 'Flack H D (1983), Acta Cryst. A39, 876-881'
_refine_ls_abs_structure_Flack 0.12(2)
_refine_ls_extinction_method none
_refine_ls_goodness_of_fit_ref 1.099
_refine_ls_hydrogen_treatment mixed
_refine_ls_matrix_type full
_refine_ls_number_parameters 152
_refine_ls_number_reflns 2978
_refine_ls_number_restraints 1
_refine_ls_restrained_S_all 1.099
_refine_ls_R_factor_all 0.0397
_refine_ls_R_factor_gt 0.0396
_refine_ls_shift/su_max 0.000
_refine_ls_shift/su_mean 0.000
_refine_ls_structure_factor_coef Fsqd
_refine_ls_weighting_details 'calc w=1/[\s^2^(Fo^2^)+(0.0700P)^2^+8.0000P] where P=(Fo^2^+2Fc^2^)/3'
_refine_ls_weighting_scheme calc
_refine_ls_wR_factor_gt 0.1011
_refine_ls_wR_factor_ref 0.1011
_reflns_number_gt 2973
_reflns_number_total 2978
_reflns_threshold_expression >2sigma(I)
_cod_data_source_file ic0501869si20050418_102502_2.cif
_cod_data_source_block 5A+5B
_cod_depositor_comments
;
The following automatic conversions were performed:
'_symmetry_cell_setting' value 'Monoclinic' changed to 'monoclinic'
according to '/home/saulius/struct/CIF-dictionaries/cif_core.dic'
dictionary named 'cif_core.dic' version 2.4.1 from 2010-06-29.

Automatic conversion script
Id: cif_fix_enum 1527 2010-12-29 10:47:43Z saulius 
;
_cod_database_code 4309258

loop_
_symmetry_equiv_pos_as_xyz
'x, y, z'
'-x, y+1/2, -z'

loop_
_atom_site_label
_atom_site_type_symbol
_atom_site_fract_x
_atom_site_fract_y
_atom_site_fract_z
_atom_site_U_iso_or_equiv
_atom_site_adp_type
_atom_site_occupancy
_atom_site_symmetry_multiplicity
_atom_site_calc_flag
_atom_site_refinement_flags
_atom_site_disorder_assembly
_atom_site_disorder_group
Re1A Re -0.68896(6) -0.66963(2) -0.52264(5) 0.00453(13) Uiso 1 1 d . . .
S1A S -0.3874(4) -0.65384(13) -0.3224(3) 0.0063(5) Uiso 1 1 d . . .
C1A C -0.8030(16) -0.5955(6) -0.4431(16) 0.010(2) Uiso 1 1 d . . .
C2A C -0.9133(15) -0.6925(5) -0.6874(14) 0.004(2) Uiso 1 1 d . . .
C3A C -0.6356(16) -0.6199(6) -0.7163(15) 0.009(2) Uiso 1 1 d . . .
C4A C -0.3440(14) -0.7508(6) -0.5608(14) 0.006(2) Uiso 1 1 d . . .
H4A H -0.3152 -0.7238 -0.6609 0.007 Uiso 1 1 calc R . .
C5A C -0.2549(17) -0.7212(6) -0.3840(16) 0.013(3) Uiso 1 1 d . . .
H5AA H -0.1282 -0.7073 -0.3933 0.015 Uiso 1 1 calc R . .
H5AB H -0.2437 -0.7527 -0.2860 0.015 Uiso 1 1 calc R . .
C6A C -0.2567(15) -0.8145(5) -0.5806(14) 0.006(2) Uiso 1 1 d . . .
C7A C -0.4508(16) -0.6812(6) -0.1112(15) 0.011(2) Uiso 1 1 d . . .
H7AB H -0.3449 -0.7049 -0.0421 0.014 Uiso 1 1 calc R . .
H7AA H -0.4711 -0.6445 -0.0373 0.014 Uiso 1 1 calc R . .
C8A C -0.6209(16) -0.7218(6) -0.1338(15) 0.008(2) Uiso 1 1 d . . .
N1A N -0.5471(14) -0.7564(5) -0.5867(13) 0.009(2) Uiso 1 1 d . . .
H1AA H -0.5761 -0.7881 -0.5140 0.011 Uiso 1 1 calc R . .
H1AB H -0.5920 -0.7673 -0.7056 0.011 Uiso 1 1 calc R . .
O1A O -0.8689(13) -0.5509(4) -0.4024(11) 0.0181(19) Uiso 1 1 d . . .
O2A O -1.0397(13) -0.7066(5) -0.7965(12) 0.018(2) Uiso 1 1 d . . .
O3A O -0.6064(12) -0.5874(4) -0.8307(12) 0.0167(19) Uiso 1 1 d . . .
O4A O -0.3476(11) -0.8607(4) -0.6262(10) 0.0113(17) Uiso 1 1 d . . .
O5A O -0.0718(10) -0.8147(4) -0.5349(9) 0.0057(15) Uiso 1 1 d . . .
H8A H -0.0277 -0.8400 -0.6016 0.009 Uiso 1 1 calc R . .
O6A O -0.6526(12) -0.7508(4) 0.0005(11) 0.0119(18) Uiso 1 1 d . . .
O7A O -0.7286(11) -0.7246(4) -0.2892(10) 0.0078(17) Uiso 1 1 d . . .
Re1 Re -0.14288(6) -0.50095(2) 0.05447(6) 0.00540(13) Uiso 1 1 d . . .
S1 S -0.4337(4) -0.51570(13) -0.1633(3) 0.0061(6) Uiso 1 1 d . . .
C1 C -0.0216(17) -0.5724(6) -0.0340(16) 0.012(3) Uiso 1 1 d . . .
C2 C 0.0858(16) -0.4772(6) 0.2152(15) 0.007(2) Uiso 1 1 d . . .
C3 C -0.1966(18) -0.5557(6) 0.2359(16) 0.014(3) Uiso 1 1 d . . .
C4 C -0.4681(16) -0.4017(5) 0.0058(15) 0.008(2) Uiso 1 1 d . . .
H4 H -0.4316 -0.3775 -0.0961 0.010 Uiso 1 1 calc R . .
C5 C -0.5799(15) -0.4602(5) -0.0754(14) 0.006(2) Uiso 1 1 d . . .
H5A H -0.6814 -0.4470 -0.1744 0.007 Uiso 1 1 calc R . .
H5B H -0.6365 -0.4804 0.0201 0.007 Uiso 1 1 calc R . .
C6 C -0.5962(16) -0.3605(6) 0.0992(15) 0.007(2) Uiso 1 1 d . . .
C7 C -0.3706(16) -0.4768(6) -0.3574(15) 0.009(2) Uiso 1 1 d . . .
H7B H -0.3526 -0.5088 -0.4477 0.011 Uiso 1 1 calc R . .
H7A H -0.4762 -0.4503 -0.4140 0.011 Uiso 1 1 calc R . .
C8 C -0.1973(17) -0.4363(6) -0.3194(15) 0.011(3) Uiso 1 1 d . . .
N1 N -0.3000(13) -0.4186(5) 0.1338(13) 0.008(2) Uiso 1 1 d . . .
H1A H -0.3319 -0.4269 0.2447 0.009 Uiso 1 1 calc R . .
H1B H -0.2218 -0.3847 0.1486 0.009 Uiso 1 1 calc R . .
O1 O 0.0435(12) -0.6157(4) -0.0840(12) 0.017(2) Uiso 1 1 d . . .
O2 O 0.2191(13) -0.4633(5) 0.3103(12) 0.021(2) Uiso 1 1 d . . .
O3 O -0.2228(12) -0.5902(4) 0.3511(12) 0.0143(18) Uiso 1 1 d . . .
O4 O -0.5556(12) -0.3442(4) 0.2540(11) 0.0165(19) Uiso 1 1 d . . .
O5 O -0.7514(12) -0.3481(4) -0.0137(11) 0.0166(19) Uiso 1 1 d . . .
H5 H -0.7329 -0.3194 -0.0844 0.025 Uiso 1 1 calc R . .
O6 O -0.1601(12) -0.4043(5) -0.4443(11) 0.018(2) Uiso 1 1 d . . .
O7 O -0.1010(12) -0.4368(4) -0.1569(11) 0.0130(18) Uiso 1 1 d . . .
O1W O -0.0354(12) -0.3149(4) -0.8648(11) 0.0170(18) Uiso 1 1 d . . .
H1W H -0.0309 -0.3177 -0.7442 0.020 Uiso 1 1 d R . .
H2W H -0.1243 -0.2897 -0.9248 0.020 Uiso 1 1 d R . .

loop_
_atom_type_symbol
_atom_type_description
_atom_type_scat_dispersion_real
_atom_type_scat_dispersion_imag
_atom_type_scat_source
C C 0.0181 0.0091 'International Tables Vol C Tables 4.2.6.8 and 6.1.1.4'
H H 0.0000 0.0000 'International Tables Vol C Tables 4.2.6.8 and 6.1.1.4'
N N 0.0311 0.0180 'International Tables Vol C Tables 4.2.6.8 and 6.1.1.4'
O O 0.0492 0.0322 'International Tables Vol C Tables 4.2.6.8 and 6.1.1.4'
S S 0.3331 0.5567 'International Tables Vol C Tables 4.2.6.8 and 6.1.1.4'
Re Re -5.2083 5.8923 'International Tables Vol C Tables 4.2.6.8 and 6.1.1.4'

loop_
_geom_angle_atom_site_label_1
_geom_angle_atom_site_label_2
_geom_angle_atom_site_label_3
_geom_angle
_geom_angle_site_symmetry_1
_geom_angle_site_symmetry_3
_geom_angle_publ_flag
C3A Re1A C2A 85.8(5) . . ?
C3A Re1A C1A 86.3(5) . . ?
C2A Re1A C1A 92.3(5) . . ?
C3A Re1A O7A 175.5(4) . . ?
C2A Re1A O7A 98.7(4) . . ?
C1A Re1A O7A 94.0(4) . . ?
C3A Re1A N1A 97.8(4) . . ?
C2A Re1A N1A 91.5(4) . . ?
C1A Re1A N1A 174.6(4) . . ?
O7A Re1A N1A 81.7(3) . . ?
C3A Re1A S1A 95.7(4) . . ?
C2A Re1A S1A 172.4(3) . . ?
C1A Re1A S1A 95.2(4) . . ?
O7A Re1A S1A 79.8(2) . . ?
N1A Re1A S1A 81.0(3) . . ?
C7A S1A C5A 101.2(6) . . ?
C7A S1A Re1A 98.0(4) . . ?
C5A S1A Re1A 101.3(4) . . ?
O1A C1A Re1A 177.3(11) . . ?
O2A C2A Re1A 174.8(10) . . ?
O3A C3A Re1A 176.9(11) . . ?
N1A C4A C5A 114.5(9) . . ?
N1A C4A C6A 110.3(9) . . ?
C5A C4A C6A 110.0(9) . . ?
N1A C4A H4A 107.3 . . ?
C5A C4A H4A 107.3 . . ?
C6A C4A H4A 107.3 . . ?
C4A C5A S1A 112.8(9) . . ?
C4A C5A H5AA 109.0 . . ?
S1A C5A H5AA 109.0 . . ?
C4A C5A H5AB 109.0 . . ?
S1A C5A H5AB 109.0 . . ?
H5AA C5A H5AB 107.8 . . ?
O4A C6A O5A 123.4(10) . . ?
O4A C6A C4A 122.8(10) . . ?
O5A C6A C4A 113.7(9) . . ?
C8A C7A S1A 115.3(8) . . ?
C8A C7A H7AB 108.5 . . ?
S1A C7A H7AB 108.5 . . ?
C8A C7A H7AA 108.5 . . ?
S1A C7A H7AA 108.5 . . ?
H7AB C7A H7AA 107.5 . . ?
O6A C8A O7A 122.4(11) . . ?
O6A C8A C7A 118.3(10) . . ?
O7A C8A C7A 119.2(10) . . ?
C4A N1A Re1A 113.9(7) . . ?
C4A N1A H1AA 108.8 . . ?
Re1A N1A H1AA 108.8 . . ?
C4A N1A H1AB 108.8 . . ?
Re1A N1A H1AB 108.8 . . ?
H1AA N1A H1AB 107.7 . . ?
C6A O5A H8A 109.5 . . ?
C8A O7A Re1A 123.6(8) . . ?
C3 Re1 C2 89.4(5) . . ?
C3 Re1 C1 85.6(5) . . ?
C2 Re1 C1 91.2(5) . . ?
C3 Re1 O7 176.2(5) . . ?
C2 Re1 O7 93.6(4) . . ?
C1 Re1 O7 96.7(4) . . ?
C3 Re1 N1 96.5(5) . . ?
C2 Re1 N1 93.2(4) . . ?
C1 Re1 N1 175.1(4) . . ?
O7 Re1 N1 80.9(4) . . ?
C3 Re1 S1 97.3(4) . . ?
C2 Re1 S1 171.9(4) . . ?
C1 Re1 S1 93.9(4) . . ?
O7 Re1 S1 79.6(2) . . ?
N1 Re1 S1 81.5(3) . . ?
C5 S1 C7 104.2(5) . . ?
C5 S1 Re1 100.1(4) . . ?
C7 S1 Re1 98.9(4) . . ?
O1 C1 Re1 177.1(11) . . ?
O2 C2 Re1 179.5(11) . . ?
O3 C3 Re1 177.4(11) . . ?
N1 C4 C6 110.8(9) . . ?
N1 C4 C5 112.1(9) . . ?
C6 C4 C5 108.4(9) . . ?
N1 C4 H4 108.5 . . ?
C6 C4 H4 108.5 . . ?
C5 C4 H4 108.5 . . ?
C4 C5 S1 111.6(8) . . ?
C4 C5 H5A 109.3 . . ?
S1 C5 H5A 109.3 . . ?
C4 C5 H5B 109.3 . . ?
S1 C5 H5B 109.3 . . ?
H5A C5 H5B 108.0 . . ?
O4 C6 O5 126.5(11) . . ?
O4 C6 C4 122.8(10) . . ?
O5 C6 C4 110.6(9) . . ?
C8 C7 S1 116.2(8) . . ?
C8 C7 H7B 108.2 . . ?
S1 C7 H7B 108.2 . . ?
C8 C7 H7A 108.2 . . ?
S1 C7 H7A 108.2 . . ?
H7B C7 H7A 107.4 . . ?
O6 C8 O7 124.2(12) . . ?
O6 C8 C7 118.1(10) . . ?
O7 C8 C7 117.7(10) . . ?
C4 N1 Re1 115.7(7) . . ?
C4 N1 H1A 108.4 . . ?
Re1 N1 H1A 108.4 . . ?
C4 N1 H1B 108.4 . . ?
Re1 N1 H1B 108.4 . . ?
H1A N1 H1B 107.4 . . ?
C6 O5 H5 109.5 . . ?
C8 O7 Re1 124.7(8) . . ?
H1W O1W H2W 115.4 . . ?

loop_
_geom_bond_atom_site_label_1
_geom_bond_atom_site_label_2
_geom_bond_distance
_geom_bond_site_symmetry_2
_geom_bond_publ_flag
Re1A C3A 1.897(12) . ?
Re1A C2A 1.929(11) . ?
Re1A C1A 1.940(13) . ?
Re1A O7A 2.171(8) . ?
Re1A N1A 2.228(10) . ?
Re1A S1A 2.455(3) . ?
S1A C7A 1.825(11) . ?
S1A C5A 1.846(13) . ?
C1A O1A 1.139(15) . ?
C2A O2A 1.157(14) . ?
C3A O3A 1.155(15) . ?
C4A N1A 1.471(15) . ?
C4A C5A 1.504(16) . ?
C4A C6A 1.527(16) . ?
C4A H4A 1.0000 . ?
C5A H5AA 0.9900 . ?
C5A H5AB 0.9900 . ?
C6A O4A 1.207(14) . ?
C6A O5A 1.336(14) . ?
C7A C8A 1.505(17) . ?
C7A H7AB 0.9900 . ?
C7A H7AA 0.9900 . ?
C8A O6A 1.239(14) . ?
C8A O7A 1.281(14) . ?
N1A H1AA 0.9200 . ?
N1A H1AB 0.9200 . ?
O5A H8A 0.8400 . ?
Re1 C3 1.891(13) . ?
Re1 C2 1.943(11) . ?
Re1 C1 1.948(13) . ?
Re1 O7 2.160(9) . ?
Re1 N1 2.247(10) . ?
Re1 S1 2.454(3) . ?
S1 C5 1.805(11) . ?
S1 C7 1.808(12) . ?
C1 O1 1.139(16) . ?
C2 O2 1.137(15) . ?
C3 O3 1.178(16) . ?
C4 N1 1.460(14) . ?
C4 C6 1.547(16) . ?
C4 C5 1.559(16) . ?
C4 H4 1.0000 . ?
C5 H5A 0.9900 . ?
C5 H5B 0.9900 . ?
C6 O4 1.194(14) . ?
C6 O5 1.313(14) . ?
C7 C8 1.522(17) . ?
C7 H7B 0.9900 . ?
C7 H7A 0.9900 . ?
C8 O6 1.229(15) . ?
C8 O7 1.288(15) . ?
N1 H1A 0.9200 . ?
N1 H1B 0.9200 . ?
O5 H5 0.8400 . ?
O1W H1W 0.8992 . ?
O1W H2W 0.9014 . ?

loop_
_geom_hbond_atom_site_label_D
_geom_hbond_atom_site_label_H
_geom_hbond_atom_site_label_A
_geom_hbond_distance_DH
_geom_hbond_distance_HA
_geom_hbond_distance_DA
_geom_hbond_angle_DHA
_geom_hbond_site_symmetry_A
N1A H1AA O4 0.92 2.34 3.101(13) 140.0 2_445
N1A H1AB O6A 0.92 2.19 3.045(13) 154.1 1_554
O5A H8A O6 0.84 1.94 2.589(12) 133.9 2_544
N1 H1A O6 0.92 2.48 3.150(12) 129.7 1_556
N1 H1B O1W 0.92 2.04 2.950(13) 168.9 1_556
O5 H5 O4A 0.84 2.51 2.930(12) 112.1 2_454
O1W H1W O5A 0.90 2.09 2.949(11) 160.5 2_554
O1W H2W O6A 0.90 1.83 2.703(13) 162.1 2_454
O1W H2W O7A 0.90 2.51 2.969(12) 111.9 2_454

loop_
_geom_torsion_atom_site_label_1
_geom_torsion_atom_site_label_2
_geom_torsion_atom_site_label_3
_geom_torsion_atom_site_label_4
_geom_torsion
_geom_torsion_site_symmetry_1
_geom_torsion_site_symmetry_2
_geom_torsion_site_symmetry_3
_geom_torsion_site_symmetry_4
_geom_torsion_publ_flag
C3A Re1A S1A C7A 164.6(5) . . . . ?
C2A Re1A S1A C7A -94(3) . . . . ?
C1A Re1A S1A C7A 77.8(5) . . . . ?
O7A Re1A S1A C7A -15.3(5) . . . . ?
N1A Re1A S1A C7A -98.4(5) . . . . ?
C3A Re1A S1A C5A -92.2(6) . . . . ?
C2A Re1A S1A C5A 9(3) . . . . ?
C1A Re1A S1A C5A -179.0(6) . . . . ?
O7A Re1A S1A C5A 87.9(5) . . . . ?
N1A Re1A S1A C5A 4.8(5) . . . . ?
C3A Re1A C1A O1A 7(23) . . . . ?
C2A Re1A C1A O1A -79(23) . . . . ?
O7A Re1A C1A O1A -178(100) . . . . ?
N1A Re1A C1A O1A 146(21) . . . . ?
S1A Re1A C1A O1A 102(23) . . . . ?
C3A Re1A C2A O2A 41(11) . . . . ?
C1A Re1A C2A O2A 127(11) . . . . ?
O7A Re1A C2A O2A -138(11) . . . . ?
N1A Re1A C2A O2A -56(11) . . . . ?
S1A Re1A C2A O2A -60(12) . . . . ?
C2A Re1A C3A O3A 97(19) . . . . ?
C1A Re1A C3A O3A 5(19) . . . . ?
O7A Re1A C3A O3A -89(20) . . . . ?
N1A Re1A C3A O3A -172(19) . . . . ?
S1A Re1A C3A O3A -90(19) . . . . ?
N1A C4A C5A S1A -41.3(13) . . . . ?
C6A C4A C5A S1A -166.1(8) . . . . ?
C7A S1A C5A C4A 117.1(9) . . . . ?
Re1A S1A C5A C4A 16.5(9) . . . . ?
N1A C4A C6A O4A 5.7(14) . . . . ?
C5A C4A C6A O4A 132.9(11) . . . . ?
N1A C4A C6A O5A -171.5(8) . . . . ?
C5A C4A C6A O5A -44.2(12) . . . . ?
C5A S1A C7A C8A -83.5(9) . . . . ?
Re1A S1A C7A C8A 19.8(9) . . . . ?
S1A C7A C8A O6A 167.4(9) . . . . ?
S1A C7A C8A O7A -13.5(15) . . . . ?
C5A C4A N1A Re1A 47.1(12) . . . . ?
C6A C4A N1A Re1A 171.7(6) . . . . ?
C3A Re1A N1A C4A 67.5(8) . . . . ?
C2A Re1A N1A C4A 153.5(8) . . . . ?
C1A Re1A N1A C4A -71(5) . . . . ?
O7A Re1A N1A C4A -108.0(7) . . . . ?
S1A Re1A N1A C4A -27.0(7) . . . . ?
O6A C8A O7A Re1A 175.5(8) . . . . ?
C7A C8A O7A Re1A -3.5(15) . . . . ?
C3A Re1A O7A C8A 12(6) . . . . ?
C2A Re1A O7A C8A -174.2(10) . . . . ?
C1A Re1A O7A C8A -81.2(10) . . . . ?
N1A Re1A O7A C8A 95.5(9) . . . . ?
S1A Re1A O7A C8A 13.3(9) . . . . ?
C3 Re1 S1 C5 84.7(5) . . . . ?
C2 Re1 S1 C5 -60(2) . . . . ?
C1 Re1 S1 C5 170.8(5) . . . . ?
O7 Re1 S1 C5 -93.1(4) . . . . ?
N1 Re1 S1 C5 -10.9(4) . . . . ?
C3 Re1 S1 C7 -169.1(6) . . . . ?
C2 Re1 S1 C7 46(3) . . . . ?
C1 Re1 S1 C7 -83.0(5) . . . . ?
O7 Re1 S1 C7 13.1(5) . . . . ?
N1 Re1 S1 C7 95.4(5) . . . . ?
C3 Re1 C1 O1 38(21) . . . . ?
C2 Re1 C1 O1 127(21) . . . . ?
O7 Re1 C1 O1 -139(21) . . . . ?
N1 Re1 C1 O1 -79(22) . . . . ?
S1 Re1 C1 O1 -59(21) . . . . ?
C3 Re1 C2 O2 -29(100) . . . . ?
C1 Re1 C2 O2 -114(100) . . . . ?
O7 Re1 C2 O2 149(100) . . . . ?
N1 Re1 C2 O2 68(100) . . . . ?
S1 Re1 C2 O2 116(100) . . . . ?
C2 Re1 C3 O3 -32(25) . . . . ?
C1 Re1 C3 O3 59(25) . . . . ?
O7 Re1 C3 O3 -173(20) . . . . ?
N1 Re1 C3 O3 -125(25) . . . . ?
S1 Re1 C3 O3 152(25) . . . . ?
N1 C4 C5 S1 -50.4(10) . . . . ?
C6 C4 C5 S1 -173.0(7) . . . . ?
C7 S1 C5 C4 -67.7(8) . . . . ?
Re1 S1 C5 C4 34.3(8) . . . . ?
N1 C4 C6 O4 2.1(16) . . . . ?
C5 C4 C6 O4 125.5(12) . . . . ?
N1 C4 C6 O5 -176.8(9) . . . . ?
C5 C4 C6 O5 -53.4(12) . . . . ?
C5 S1 C7 C8 88.6(9) . . . . ?
Re1 S1 C7 C8 -14.2(9) . . . . ?
S1 C7 C8 O6 -173.1(10) . . . . ?
S1 C7 C8 O7 5.7(15) . . . . ?
C6 C4 N1 Re1 161.3(7) . . . . ?
C5 C4 N1 Re1 40.0(11) . . . . ?
C3 Re1 N1 C4 -110.5(8) . . . . ?
C2 Re1 N1 C4 159.8(8) . . . . ?
C1 Re1 N1 C4 6(6) . . . . ?
O7 Re1 N1 C4 66.7(8) . . . . ?
S1 Re1 N1 C4 -14.1(7) . . . . ?
O6 C8 O7 Re1 -171.7(9) . . . . ?
C7 C8 O7 Re1 9.6(15) . . . . ?
C3 Re1 O7 C8 -50(7) . . . . ?
C2 Re1 O7 C8 169.3(10) . . . . ?
C1 Re1 O7 C8 77.7(10) . . . . ?
N1 Re1 O7 C8 -98.0(10) . . . . ?
S1 Re1 O7 C8 -15.1(9) . . . . ?
